data_4103068
loop_
_publ_author_name
'Satoshi Takebayashi'
'Jeremy M. John'
'Steven H. Bergens'

_publ_section_title
;
 Desymmetrization of meso-Cyclic Imides via Enantioselective
 Monohydrogenation
;
_journal_name_full 'Journal of the American Chemical Society'
_journal_page_first 12832
_journal_page_last 12834
_journal_paper_doi 10.1021/ja105783u
_journal_volume 132
_journal_year 2010
_chemical_absolute_configuration unk
_chemical_formula_moiety 'C24 H21 N O'
_chemical_formula_sum 'C24 H21 N O'
_chemical_formula_weight 339.42
_chemical_name_systematic
; 
 ? 
;
_space_group_IT_number 4
_symmetry_cell_setting monoclinic
_symmetry_space_group_name_Hall 'P 2yb'
_symmetry_space_group_name_H-M 'P 1 21 1'
_atom_sites_solution_hydrogens geom
_atom_sites_solution_primary direct
_atom_sites_solution_secondary difmap
_audit_creation_method SHELXL-97
_cell_angle_alpha 90.00
_cell_angle_beta 103.4409(4)
_cell_angle_gamma 90.00
_cell_formula_units_Z 4
_cell_length_a 8.7288(3)
_cell_length_b 11.5872(4)
_cell_length_c 17.5810(6)
_cell_measurement_reflns_used 5507
_cell_measurement_temperature 173(2)
_cell_measurement_theta_max 21.51
_cell_measurement_theta_min 2.38
_cell_volume 1729.48(10)
_computing_cell_refinement 'Bruker SAINT'
_computing_data_collection 'Bruker APEX2'
_computing_data_reduction 'Bruker SAINT'
_computing_molecular_graphics 'Bruker SHELXTL'
_computing_publication_material 'Bruker SHELXTL'
_computing_structure_refinement 'SHELXL-97 (Sheldrick, 2008)'
_computing_structure_solution 'SHELXD (Schneider & Sheldrick, 2002)'
_diffrn_ambient_temperature 173(2)
_diffrn_measured_fraction_theta_full 0.999
_diffrn_measured_fraction_theta_max 0.999
_diffrn_measurement_device_type 'Bruker APEX-II CCD'
_diffrn_measurement_method '\w scans'
_diffrn_radiation_monochromator graphite
_diffrn_radiation_source 'fine-focus sealed tube'
_diffrn_radiation_type MoK\a
_diffrn_radiation_wavelength 0.71073
_diffrn_reflns_av_R_equivalents 0.0182
_diffrn_reflns_av_sigmaI/netI 0.0148
_diffrn_reflns_limit_h_max 11
_diffrn_reflns_limit_h_min -11
_diffrn_reflns_limit_k_max 15
_diffrn_reflns_limit_k_min -15
_diffrn_reflns_limit_l_max 22
_diffrn_reflns_limit_l_min -22
_diffrn_reflns_number 15335
_diffrn_reflns_theta_full 27.50
_diffrn_reflns_theta_max 27.50
_diffrn_reflns_theta_min 1.19
_exptl_absorpt_coefficient_mu 0.079
_exptl_absorpt_correction_T_max 0.9923
_exptl_absorpt_correction_T_min 0.9624
_exptl_absorpt_correction_type integration
_exptl_absorpt_process_details 'SADABS (Sheldrick, 2008)'
_exptl_crystal_colour colourless
_exptl_crystal_density_diffrn 1.304
_exptl_crystal_density_method 'not measured'
_exptl_crystal_description prism
_exptl_crystal_F_000 720
_exptl_crystal_size_max 0.49
_exptl_crystal_size_mid 0.36
_exptl_crystal_size_min 0.10
_refine_diff_density_max 0.185
_refine_diff_density_min -0.159
_refine_diff_density_rms 0.032
_refine_ls_abs_structure_details 'Flack H D (1983), Acta Cryst. A39, 876-881'
_refine_ls_abs_structure_Flack 2.6(12)
_refine_ls_extinction_method none
_refine_ls_goodness_of_fit_ref 1.052
_refine_ls_hydrogen_treatment constr
_refine_ls_matrix_type full
_refine_ls_number_parameters 469
_refine_ls_number_reflns 4162
_refine_ls_number_restraints 1
_refine_ls_restrained_S_all 1.051
_refine_ls_R_factor_all 0.0328
_refine_ls_R_factor_gt 0.0302
_refine_ls_shift/su_max 0.000
_refine_ls_shift/su_mean 0.000
_refine_ls_structure_factor_coef Fsqd
_refine_ls_weighting_details 'calc w=1/[\s^2^(Fo^2^)+(0.0523P)^2^+0.2269P] where P=(Fo^2^+2Fc^2^)/3'
_refine_ls_weighting_scheme calc
_refine_ls_wR_factor_gt 0.0783
_refine_ls_wR_factor_ref 0.0841
_reflns_number_gt 3948
_reflns_number_total 4162
_reflns_threshold_expression I>2\s(I)
_cod_data_source_file ja105783u_si_004.cif
_cod_data_source_block shb1002
_cod_original_sg_symbol_H-M 'P 21'
_cod_database_code 4103068

loop_
_symmetry_equiv_pos_as_xyz
'x, y, z'
'-x, y+1/2, -z'

loop_
_atom_site_label
_atom_site_type_symbol
_atom_site_fract_x
_atom_site_fract_y
_atom_site_fract_z
_atom_site_U_iso_or_equiv
_atom_site_adp_type
_atom_site_occupancy
_atom_site_symmetry_multiplicity
_atom_site_calc_flag
_atom_site_refinement_flags
O1A O 0.1541(2) 0.16005(12) -0.04957(8) 0.0408(4) Uani 1 1 d .
N1A N 0.18515(17) 0.03717(13) 0.05621(8) 0.0237(3) Uani 1 1 d .
C1A C 0.2475(2) -0.22541(16) -0.02868(11) 0.0318(4) Uani 1 1 d .
H1A H 0.2506 -0.3061 -0.0081 0.038 Uiso 1 1 calc R
C2A C 0.4025(2) -0.16141(17) -0.01010(12) 0.0337(4) Uani 1 1 d .
H2A H 0.4913 -0.1790 0.0309 0.040 Uiso 1 1 calc R
C3A C 0.3920(3) -0.07587(18) -0.06158(12) 0.0364(4) Uani 1 1 d .
H3A H 0.4717 -0.0210 -0.0637 0.044 Uiso 1 1 calc R
C4A C 0.2300(3) -0.08185(18) -0.11619(11) 0.0359(4) Uani 1 1 d .
H4A H 0.2183 -0.0427 -0.1679 0.043 Uiso 1 1 calc R
C5A C 0.1086(2) -0.04598(16) -0.06755(10) 0.0299(4) Uani 1 1 d .
H5A H -0.0002 -0.0413 -0.1016 0.036 Uiso 1 1 calc R
C6A C 0.1510(2) 0.06393(16) -0.02146(10) 0.0278(4) Uani 1 1 d .
C7A C 0.21798(19) 0.11706(15) 0.11914(10) 0.0227(3) Uani 1 1 d .
C8A C 0.2961(2) 0.22042(17) 0.11256(11) 0.0292(4) Uani 1 1 d .
H8A H 0.3264 0.2384 0.0654 0.035 Uiso 1 1 calc R
C9A C 0.3294(2) 0.29662(18) 0.17469(12) 0.0342(4) Uani 1 1 d .
H9A H 0.3824 0.3670 0.1700 0.041 Uiso 1 1 calc R
C10A C 0.2859(2) 0.27099(19) 0.24383(11) 0.0341(4) Uani 1 1 d .
H10A H 0.3076 0.3238 0.2863 0.041 Uiso 1 1 calc R
C11A C 0.2103(2) 0.16755(18) 0.25031(10) 0.0293(4) Uani 1 1 d .
H11A H 0.1824 0.1498 0.2981 0.035 Uiso 1 1 calc R
C12A C 0.17405(19) 0.08877(15) 0.18878(9) 0.0228(3) Uani 1 1 d .
C13A C 0.0901(2) -0.02424(16) 0.19890(9) 0.0241(3) Uani 1 1 d .
H13A H 0.1578 -0.0722 0.2409 0.029 Uiso 1 1 calc R
C14A C -0.0682(2) -0.00076(15) 0.21827(10) 0.0261(3) Uani 1 1 d .
C15A C -0.0994(2) 0.0321(2) 0.28897(11) 0.0362(4) Uani 1 1 d .
H15A H -0.0167 0.0380 0.3347 0.043 Uiso 1 1 calc R
C16A C -0.2550(3) 0.0563(2) 0.29157(13) 0.0400(5) Uani 1 1 d .
H16A H -0.2783 0.0790 0.3396 0.048 Uiso 1 1 calc R
C17A C -0.3752(2) 0.04769(19) 0.22499(13) 0.0377(4) Uani 1 1 d .
H17A H -0.4801 0.0657 0.2275 0.045 Uiso 1 1 calc R
C18A C -0.3440(2) 0.01278(16) 0.15438(12) 0.0323(4) Uani 1 1 d .
H18A H -0.4270 0.0063 0.1088 0.039 Uiso 1 1 calc R
C19A C -0.1898(2) -0.01241(15) 0.15154(11) 0.0259(3) Uani 1 1 d .
C20A C -0.1259(2) -0.05091(16) 0.08275(10) 0.0269(4) Uani 1 1 d .
H20A H -0.1213 0.0142 0.0469 0.032 Uiso 1 1 calc R
H20B H -0.1909 -0.1135 0.0533 0.032 Uiso 1 1 calc R
C21A C 0.04153(19) -0.09456(15) 0.12247(10) 0.0237(3) Uani 1 1 d .
H21A H 0.0332 -0.1775 0.1367 0.028 Uiso 1 1 calc R
C22A C 0.1641(2) -0.08533(15) 0.07388(10) 0.0232(3) Uani 1 1 d .
H22A H 0.2664 -0.1171 0.1045 0.028 Uiso 1 1 calc R
C23A C 0.1210(2) -0.14461(15) -0.00697(10) 0.0274(4) Uani 1 1 d .
H23A H 0.0180 -0.1859 -0.0142 0.033 Uiso 1 1 calc R
C24A C 0.2018(3) -0.21336(18) -0.11894(12) 0.0396(5) Uani 1 1 d .
H24A H 0.2736 -0.2558 -0.1452 0.048 Uiso 1 1 calc R
H24B H 0.0909 -0.2346 -0.1420 0.048 Uiso 1 1 calc R
O1B O 0.15484(17) 0.32442(12) 0.41915(9) 0.0378(3) Uani 1 1 d .
N1B N 0.12231(17) 0.52157(13) 0.40848(8) 0.0247(3) Uani 1 1 d .
C1B C -0.2724(2) 0.5489(2) 0.39344(12) 0.0363(4) Uani 1 1 d .
H1B H -0.3413 0.6188 0.3834 0.044 Uiso 1 1 calc R
C2B C -0.1873(2) 0.5283(2) 0.47825(12) 0.0366(4) Uani 1 1 d .
H2B H -0.1651 0.5847 0.5185 0.044 Uiso 1 1 calc R
C3B C -0.1498(2) 0.4173(2) 0.48580(12) 0.0384(5) Uani 1 1 d .
H3B H -0.0967 0.3798 0.5326 0.046 Uiso 1 1 calc R
C4B C -0.2067(2) 0.3611(2) 0.40652(13) 0.0400(5) Uani 1 1 d .
H4B H -0.2203 0.2754 0.4065 0.048 Uiso 1 1 calc R
C5B C -0.0976(2) 0.40955(18) 0.35421(11) 0.0315(4) Uani 1 1 d .
H5B H -0.1146 0.3683 0.3030 0.038 Uiso 1 1 calc R
C6B C 0.0739(2) 0.40986(16) 0.39705(10) 0.0271(3) Uani 1 1 d .
C7B C 0.26829(19) 0.56383(15) 0.45204(10) 0.0238(3) Uani 1 1 d .
C8B C 0.3522(2) 0.50638(17) 0.51833(10) 0.0280(4) Uani 1 1 d .
H8B H 0.3181 0.4331 0.5322 0.034 Uiso 1 1 calc R
C9B C 0.4862(2) 0.55752(19) 0.56389(11) 0.0318(4) Uani 1 1 d .
H9B H 0.5456 0.5181 0.6085 0.038 Uiso 1 1 calc R
C10B C 0.5340(2) 0.66536(19) 0.54495(11) 0.0322(4) Uani 1 1 d .
H10B H 0.6243 0.7008 0.5771 0.039 Uiso 1 1 calc R
C11B C 0.4493(2) 0.72151(17) 0.47875(10) 0.0299(4) Uani 1 1 d .
H11B H 0.4820 0.7959 0.4662 0.036 Uiso 1 1 calc R
C12B C 0.3172(2) 0.67101(16) 0.43025(10) 0.0249(3) Uani 1 1 d .
C13B C 0.2326(2) 0.73252(15) 0.35513(10) 0.0254(3) Uani 1 1 d .
H13B H 0.2182 0.8158 0.3666 0.031 Uiso 1 1 calc R
C14B C 0.3265(2) 0.72270(16) 0.29259(10) 0.0278(4) Uani 1 1 d .
C15B C 0.4697(2) 0.77359(17) 0.29147(11) 0.0323(4) Uani 1 1 d .
H15B H 0.5188 0.8247 0.3321 0.039 Uiso 1 1 calc R
C16B C 0.5411(3) 0.74903(19) 0.23011(12) 0.0381(5) Uani 1 1 d .
H16B H 0.6395 0.7831 0.2289 0.046 Uiso 1 1 calc R
C17B C 0.4686(3) 0.67508(19) 0.17114(13) 0.0423(5) Uani 1 1 d .
H17B H 0.5189 0.6575 0.1301 0.051 Uiso 1 1 calc R
C18B C 0.3234(3) 0.62606(18) 0.17080(12) 0.0402(5) Uani 1 1 d .
H18B H 0.2735 0.5765 0.1294 0.048 Uiso 1 1 calc R
C19B C 0.2517(3) 0.65061(16) 0.23218(11) 0.0317(4) Uani 1 1 d .
C20B C 0.0963(3) 0.60777(18) 0.24422(11) 0.0346(4) Uani 1 1 d .
H20C H 0.1011 0.5241 0.2560 0.041 Uiso 1 1 calc R
H20D H 0.0108 0.6219 0.1972 0.041 Uiso 1 1 calc R
C21B C 0.0695(2) 0.67857(16) 0.31484(10) 0.0284(4) Uani 1 1 d .
H21B H -0.0058 0.7426 0.2947 0.034 Uiso 1 1 calc R
C22B C 0.0049(2) 0.60865(16) 0.37404(10) 0.0255(3) Uani 1 1 d .
H22B H -0.0116 0.6615 0.4164 0.031 Uiso 1 1 calc R
C23B C -0.1462(2) 0.53834(18) 0.34359(10) 0.0295(4) Uani 1 1 d .
H23B H -0.1933 0.5562 0.2874 0.035 Uiso 1 1 calc R
C24B C -0.3564(2) 0.4322(2) 0.37414(14) 0.0458(5) Uani 1 1 d .
H24C H -0.3991 0.4207 0.3174 0.055 Uiso 1 1 calc R
H24D H -0.4396 0.4192 0.4031 0.055 Uiso 1 1 calc R

loop_
_atom_site_aniso_label
_atom_site_aniso_U_11
_atom_site_aniso_U_22
_atom_site_aniso_U_33
_atom_site_aniso_U_23
_atom_site_aniso_U_13
_atom_site_aniso_U_12
O1A 0.0714(10) 0.0235(7) 0.0268(7) 0.0045(6) 0.0102(7) 0.0067(7)
N1A 0.0309(7) 0.0192(6) 0.0226(7) -0.0005(6) 0.0091(5) -0.0003(6)
C1A 0.0481(11) 0.0192(8) 0.0306(9) -0.0024(7) 0.0143(8) 0.0029(8)
C2A 0.0410(10) 0.0295(9) 0.0351(9) 0.0002(8) 0.0182(8) 0.0080(8)
C3A 0.0472(11) 0.0305(9) 0.0388(10) -0.0027(8) 0.0250(9) 0.0007(9)
C4A 0.0606(13) 0.0264(9) 0.0244(9) -0.0013(7) 0.0176(8) 0.0061(9)
C5A 0.0412(10) 0.0250(9) 0.0227(8) -0.0006(7) 0.0056(7) 0.0053(7)
C6A 0.0374(9) 0.0229(8) 0.0239(8) 0.0011(7) 0.0089(7) 0.0064(7)
C7A 0.0232(7) 0.0222(8) 0.0226(8) -0.0001(6) 0.0050(6) 0.0025(6)
C8A 0.0324(9) 0.0272(9) 0.0297(9) 0.0004(7) 0.0110(7) -0.0019(7)
C9A 0.0357(10) 0.0274(9) 0.0395(10) -0.0038(8) 0.0086(8) -0.0067(8)
C10A 0.0337(10) 0.0361(10) 0.0317(9) -0.0126(8) 0.0062(8) -0.0051(8)
C11A 0.0263(8) 0.0372(10) 0.0242(8) -0.0047(8) 0.0057(6) -0.0009(7)
C12A 0.0197(7) 0.0257(8) 0.0228(8) 0.0003(7) 0.0043(6) 0.0025(6)
C13A 0.0251(8) 0.0257(8) 0.0220(7) 0.0049(7) 0.0069(6) 0.0022(7)
C14A 0.0270(8) 0.0239(8) 0.0297(8) 0.0039(7) 0.0109(7) -0.0014(6)
C15A 0.0375(10) 0.0446(11) 0.0299(9) 0.0000(9) 0.0148(8) -0.0068(9)
C16A 0.0442(11) 0.0420(11) 0.0422(11) -0.0044(9) 0.0270(9) -0.0061(9)
C17A 0.0312(9) 0.0313(9) 0.0572(13) -0.0009(9) 0.0237(9) -0.0025(8)
C18A 0.0261(9) 0.0264(9) 0.0454(11) 0.0008(8) 0.0103(8) -0.0033(7)
C19A 0.0283(8) 0.0186(8) 0.0320(9) 0.0018(7) 0.0095(7) -0.0017(6)
C20A 0.0264(8) 0.0269(9) 0.0271(8) -0.0011(7) 0.0055(7) -0.0005(7)
C21A 0.0269(8) 0.0187(7) 0.0266(8) 0.0029(7) 0.0086(6) 0.0007(6)
C22A 0.0275(8) 0.0183(7) 0.0251(8) 0.0016(6) 0.0089(6) 0.0013(6)
C23A 0.0347(9) 0.0213(8) 0.0269(8) -0.0020(7) 0.0084(7) 0.0002(7)
C24A 0.0640(14) 0.0265(10) 0.0293(9) -0.0069(8) 0.0130(9) 0.0040(9)
O1B 0.0388(7) 0.0259(7) 0.0492(8) -0.0002(6) 0.0111(6) 0.0053(6)
N1B 0.0243(7) 0.0250(7) 0.0248(7) 0.0035(6) 0.0056(5) 0.0009(6)
C1B 0.0247(8) 0.0461(11) 0.0387(10) 0.0072(9) 0.0086(7) 0.0061(8)
C2B 0.0308(9) 0.0506(12) 0.0325(10) 0.0027(9) 0.0160(8) 0.0033(9)
C3B 0.0327(9) 0.0503(12) 0.0353(10) 0.0109(10) 0.0145(8) -0.0016(9)
C4B 0.0331(10) 0.0387(11) 0.0504(12) 0.0048(10) 0.0145(9) -0.0083(8)
C5B 0.0316(9) 0.0339(10) 0.0291(9) -0.0035(8) 0.0073(7) -0.0049(8)
C6B 0.0303(8) 0.0262(8) 0.0271(8) -0.0010(7) 0.0114(7) -0.0005(7)
C7B 0.0243(8) 0.0261(8) 0.0226(7) -0.0004(6) 0.0084(6) 0.0014(6)
C8B 0.0279(8) 0.0304(9) 0.0272(8) 0.0049(7) 0.0094(7) 0.0025(7)
C9B 0.0259(8) 0.0424(11) 0.0275(9) 0.0036(8) 0.0070(7) 0.0051(8)
C10B 0.0275(8) 0.0446(11) 0.0252(8) -0.0074(8) 0.0072(7) -0.0053(8)
C11B 0.0344(9) 0.0300(9) 0.0277(9) -0.0041(7) 0.0122(7) -0.0063(8)
C12B 0.0280(8) 0.0279(8) 0.0211(7) -0.0013(7) 0.0102(6) 0.0009(7)
C13B 0.0338(9) 0.0198(8) 0.0242(8) 0.0001(6) 0.0099(7) 0.0010(7)
C14B 0.0392(9) 0.0206(8) 0.0254(8) 0.0050(7) 0.0115(7) 0.0041(7)
C15B 0.0393(10) 0.0275(9) 0.0320(9) 0.0061(8) 0.0122(8) 0.0035(8)
C16B 0.0451(11) 0.0344(11) 0.0404(10) 0.0130(9) 0.0217(9) 0.0087(9)
C17B 0.0660(14) 0.0298(10) 0.0405(11) 0.0088(9) 0.0317(10) 0.0114(10)
C18B 0.0683(14) 0.0282(10) 0.0288(10) 0.0010(8) 0.0206(10) 0.0020(9)
C19B 0.0501(11) 0.0230(9) 0.0241(8) 0.0040(7) 0.0126(8) 0.0026(8)
C20B 0.0498(11) 0.0321(10) 0.0223(8) -0.0002(7) 0.0092(8) -0.0072(9)
C21B 0.0337(9) 0.0257(8) 0.0253(8) 0.0046(7) 0.0056(7) 0.0020(7)
C22B 0.0258(8) 0.0269(8) 0.0237(8) 0.0015(7) 0.0056(6) 0.0031(7)
C23B 0.0263(8) 0.0362(10) 0.0251(8) 0.0022(8) 0.0040(6) 0.0008(7)
C24B 0.0280(9) 0.0602(15) 0.0491(12) 0.0023(11) 0.0086(9) -0.0082(10)

loop_
_atom_type_symbol
_atom_type_description
_atom_type_scat_dispersion_real
_atom_type_scat_dispersion_imag
_atom_type_scat_source
C C 0.0033 0.0016 'International Tables Vol C Tables 4.2.6.8 and 6.1.1.4'
H H 0.0000 0.0000 'International Tables Vol C Tables 4.2.6.8 and 6.1.1.4'
N N 0.0061 0.0033 'International Tables Vol C Tables 4.2.6.8 and 6.1.1.4'
O O 0.0106 0.0060 'International Tables Vol C Tables 4.2.6.8 and 6.1.1.4'

loop_
_geom_angle_atom_site_label_1
_geom_angle_atom_site_label_2
_geom_angle_atom_site_label_3
_geom_angle
C6A N1A C7A 126.12(15)
C6A N1A C22A 114.90(14)
C7A N1A C22A 118.44(14)
C2A C1A C24A 100.46(16)
C2A C1A C23A 107.54(15)
C24A C1A C23A 99.67(15)
C3A C2A C1A 107.57(19)
C2A C3A C4A 107.66(19)
C3A C4A C24A 100.56(17)
C3A C4A C5A 107.01(15)
C24A C4A C5A 99.01(17)
C6A C5A C23A 106.52(14)
C6A C5A C4A 113.91(17)
C23A C5A C4A 103.41(15)
O1A C6A N1A 126.31(17)
O1A C6A C5A 125.32(16)
N1A C6A C5A 108.36(15)
C8A C7A C12A 120.67(16)
C8A C7A N1A 120.58(15)
C12A C7A N1A 118.73(15)
C9A C8A C7A 119.97(17)
C8A C9A C10A 120.38(18)
C11A C10A C9A 119.33(18)
C10A C11A C12A 121.94(17)
C11A C12A C7A 117.70(16)
C11A C12A C13A 119.89(15)
C7A C12A C13A 122.41(15)
C14A C13A C12A 110.90(14)
C14A C13A C21A 102.05(14)
C12A C13A C21A 113.10(13)
C15A C14A C19A 120.77(17)
C15A C14A C13A 128.84(17)
C19A C14A C13A 110.35(15)
C14A C15A C16A 118.63(19)
C17A C16A C15A 120.66(18)
C16A C17A C18A 120.60(18)
C19A C18A C17A 119.03(19)
C18A C19A C14A 120.27(17)
C18A C19A C20A 129.15(17)
C14A C19A C20A 110.56(15)
C19A C20A C21A 102.74(14)
C22A C21A C13A 111.41(14)
C22A C21A C20A 115.90(14)
C13A C21A C20A 105.03(13)
N1A C22A C21A 108.96(13)
N1A C22A C23A 104.47(13)
C21A C22A C23A 115.69(14)
C22A C23A C5A 105.55(14)
C22A C23A C1A 117.20(15)
C5A C23A C1A 102.40(14)
C4A C24A C1A 93.20(15)
C6B N1B C7B 128.25(15)
C6B N1B C22B 115.50(15)
C7B N1B C22B 116.19(14)
C2B C1B C24B 100.21(19)
C2B C1B C23B 106.86(14)
C24B C1B C23B 99.75(17)
C3B C2B C1B 107.6(2)
C2B C3B C4B 107.7(2)
C3B C4B C24B 100.30(19)
C3B C4B C5B 105.70(16)
C24B C4B C5B 99.76(17)
C6B C5B C23B 105.62(15)
C6B C5B C4B 111.95(16)
C23B C5B C4B 103.19(16)
O1B C6B N1B 125.79(17)
O1B C6B C5B 125.95(18)
N1B C6B C5B 108.25(16)
C8B C7B C12B 121.34(16)
C8B C7B N1B 121.35(16)
C12B C7B N1B 117.04(15)
C9B C8B C7B 119.17(18)
C10B C9B C8B 120.54(17)
C9B C10B C11B 119.62(17)
C10B C11B C12B 121.35(18)
C11B C12B C7B 117.91(16)
C11B C12B C13B 119.79(16)
C7B C12B C13B 122.29(16)
C14B C13B C12B 110.86(14)
C14B C13B C21B 103.26(14)
C12B C13B C21B 114.20(14)
C15B C14B C19B 120.66(18)
C15B C14B C13B 128.16(17)
C19B C14B C13B 111.17(17)
C14B C15B C16B 119.38(19)
C17B C16B C15B 119.9(2)
C16B C17B C18B 121.10(19)
C17B C18B C19B 119.1(2)
C14B C19B C18B 119.8(2)
C14B C19B C20B 111.70(17)
C18B C19B C20B 128.45(19)
C19B C20B C21B 104.27(16)
C22B C21B C20B 114.41(16)
C22B C21B C13B 110.16(14)
C20B C21B C13B 106.45(15)
N1B C22B C21B 108.29(14)
N1B C22B C23B 103.90(14)
C21B C22B C23B 117.84(15)
C22B C23B C5B 106.22(14)
C22B C23B C1B 115.01(16)
C5B C23B C1B 102.50(16)
C1B C24B C4B 93.99(16)

loop_
_geom_bond_atom_site_label_1
_geom_bond_atom_site_label_2
_geom_bond_distance
O1A C6A 1.221(2)
N1A C6A 1.364(2)
N1A C7A 1.420(2)
N1A C22A 1.474(2)
C1A C2A 1.510(3)
C1A C24A 1.550(3)
C1A C23A 1.561(3)
C2A C3A 1.331(3)
C3A C4A 1.515(3)
C4A C24A 1.542(3)
C4A C5A 1.564(3)
C5A C6A 1.509(3)
C5A C23A 1.549(3)
C7A C8A 1.396(2)
C7A C12A 1.404(2)
C8A C9A 1.382(3)
C9A C10A 1.388(3)
C10A C11A 1.385(3)
C11A C12A 1.394(2)
C12A C13A 1.531(2)
C13A C14A 1.523(2)
C13A C21A 1.544(2)
C14A C15A 1.386(3)
C14A C19A 1.394(3)
C15A C16A 1.398(3)
C16A C17A 1.382(3)
C17A C18A 1.391(3)
C18A C19A 1.389(3)
C19A C20A 1.512(2)
C20A C21A 1.551(2)
C21A C22A 1.520(2)
C22A C23A 1.544(2)
O1B C6B 1.226(2)
N1B C6B 1.362(2)
N1B C7B 1.413(2)
N1B C22B 1.465(2)
C1B C2B 1.522(3)
C1B C24B 1.537(3)
C1B C23B 1.563(3)
C2B C3B 1.326(3)
C3B C4B 1.514(3)
C4B C24B 1.538(3)
C4B C5B 1.573(3)
C5B C6B 1.512(3)
C5B C23B 1.551(3)
C7B C8B 1.393(2)
C7B C12B 1.396(2)
C8B C9B 1.388(3)
C9B C10B 1.382(3)
C10B C11B 1.387(3)
C11B C12B 1.393(3)
C12B C13B 1.531(2)
C13B C14B 1.521(2)
C13B C21B 1.565(3)
C14B C15B 1.386(3)
C14B C19B 1.389(3)
C15B C16B 1.395(3)
C16B C17B 1.380(3)
C17B C18B 1.387(3)
C18B C19B 1.397(3)
C19B C20B 1.505(3)
C20B C21B 1.550(3)
C21B C22B 1.527(2)
C22B C23B 1.537(3)

loop_
_geom_torsion_atom_site_label_1
_geom_torsion_atom_site_label_2
_geom_torsion_atom_site_label_3
_geom_torsion_atom_site_label_4
_geom_torsion
C24A C1A C2A C3A 33.82(19)
C23A C1A C2A C3A -69.92(19)
C1A C2A C3A C4A -0.6(2)
C2A C3A C4A C24A -33.1(2)
C2A C3A C4A C5A 69.8(2)
C3A C4A C5A C6A 49.0(2)
C24A C4A C5A C6A 153.03(16)
C3A C4A C5A C23A -66.19(19)
C24A C4A C5A C23A 37.85(19)
C7A N1A C6A O1A 5.6(3)
C22A N1A C6A O1A 177.03(19)
C7A N1A C6A C5A -174.50(16)
C22A N1A C6A C5A -3.1(2)
C23A C5A C6A O1A -179.94(19)
C4A C5A C6A O1A 66.7(3)
C23A C5A C6A N1A 0.2(2)
C4A C5A C6A N1A -113.15(17)
C6A N1A C7A C8A -33.4(3)
C22A N1A C7A C8A 155.46(16)
C6A N1A C7A C12A 148.23(17)
C22A N1A C7A C12A -22.9(2)
C12A C7A C8A C9A -0.7(3)
N1A C7A C8A C9A -179.04(17)
C7A C8A C9A C10A 0.1(3)
C8A C9A C10A C11A 0.8(3)
C9A C10A C11A C12A -1.1(3)
C10A C11A C12A C7A 0.5(3)
C10A C11A C12A C13A -179.88(17)
C8A C7A C12A C11A 0.4(2)
N1A C7A C12A C11A 178.75(15)
C8A C7A C12A C13A -179.20(15)
N1A C7A C12A C13A -0.8(2)
C11A C12A C13A C14A 59.3(2)
C7A C12A C13A C14A -121.16(17)
C11A C12A C13A C21A 173.20(15)
C7A C12A C13A C21A -7.2(2)
C12A C13A C14A C15A -77.7(2)
C21A C13A C14A C15A 161.61(19)
C12A C13A C14A C19A 100.01(17)
C21A C13A C14A C19A -20.72(18)
C19A C14A C15A C16A -1.7(3)
C13A C14A C15A C16A 175.8(2)
C14A C15A C16A C17A 0.0(3)
C15A C16A C17A C18A 1.1(3)
C16A C17A C18A C19A -0.5(3)
C17A C18A C19A C14A -1.1(3)
C17A C18A C19A C20A -179.61(18)
C15A C14A C19A C18A 2.3(3)
C13A C14A C19A C18A -175.62(16)
C15A C14A C19A C20A -178.99(18)
C13A C14A C19A C20A 3.1(2)
C18A C19A C20A C21A -165.57(18)
C14A C19A C20A C21A 15.83(18)
C14A C13A C21A C22A 155.85(14)
C12A C13A C21A C22A 36.67(19)
C14A C13A C21A C20A 29.62(16)
C12A C13A C21A C20A -89.56(16)
C19A C20A C21A C22A -151.51(15)
C19A C20A C21A C13A -28.11(17)
C6A N1A C22A C21A -119.57(15)
C7A N1A C22A C21A 52.53(19)
C6A N1A C22A C23A 4.63(19)
C7A N1A C22A C23A 176.73(14)
C13A C21A C22A N1A -58.05(18)
C20A C21A C22A N1A 61.95(19)
C13A C21A C22A C23A -175.35(14)
C20A C21A C22A C23A -55.3(2)
N1A C22A C23A C5A -4.07(18)
C21A C22A C23A C5A 115.70(16)
N1A C22A C23A C1A 109.10(17)
C21A C22A C23A C1A -131.13(16)
C6A C5A C23A C22A 2.50(19)
C4A C5A C23A C22A 122.85(15)
C6A C5A C23A C1A -120.66(16)
C4A C5A C23A C1A -0.31(18)
C2A C1A C23A C22A -47.8(2)
C24A C1A C23A C22A -152.13(16)
C2A C1A C23A C5A 67.10(18)
C24A C1A C23A C5A -37.20(18)
C3A C4A C24A C1A 49.70(18)
C5A C4A C24A C1A -59.62(18)
C2A C1A C24A C4A -50.09(18)
C23A C1A C24A C4A 59.93(18)
C24B C1B C2B C3B 32.6(2)
C23B C1B C2B C3B -71.0(2)
C1B C2B C3B C4B 0.6(2)
C2B C3B C4B C24B -33.6(2)
C2B C3B C4B C5B 69.7(2)
C3B C4B C5B C6B 44.6(2)
C24B C4B C5B C6B 148.27(18)
C3B C4B C5B C23B -68.54(19)
C24B C4B C5B C23B 35.2(2)
C7B N1B C6B O1B -5.1(3)
C22B N1B C6B O1B 177.96(17)
C7B N1B C6B C5B 173.56(15)
C22B N1B C6B C5B -3.4(2)
C23B C5B C6B O1B 177.17(18)
C4B C5B C6B O1B 65.6(3)
C23B C5B C6B N1B -1.5(2)
C4B C5B C6B N1B -113.08(18)
C6B N1B C7B C8B -32.1(3)
C22B N1B C7B C8B 144.82(16)
C6B N1B C7B C12B 153.89(17)
C22B N1B C7B C12B -29.2(2)
C12B C7B C8B C9B 0.6(3)
N1B C7B C8B C9B -173.13(16)
C7B C8B C9B C10B 1.6(3)
C8B C9B C10B C11B -1.6(3)
C9B C10B C11B C12B -0.6(3)
C10B C11B C12B C7B 2.7(3)
C10B C11B C12B C13B -176.36(16)
C8B C7B C12B C11B -2.7(2)
N1B C7B C12B C11B 171.32(15)
C8B C7B C12B C13B 176.32(16)
N1B C7B C12B C13B -9.7(2)
C11B C12B C13B C14B 74.9(2)
C7B C12B C13B C14B -104.09(18)
C11B C12B C13B C21B -168.99(15)
C7B C12B C13B C21B 12.0(2)
C12B C13B C14B C15B -68.8(2)
C21B C13B C14B C15B 168.45(18)
C12B C13B C14B C19B 109.98(18)
C21B C13B C14B C19B -12.73(19)
C19B C14B C15B C16B -2.0(3)
C13B C14B C15B C16B 176.76(18)
C14B C15B C16B C17B 0.3(3)
C15B C16B C17B C18B 1.3(3)
C16B C17B C18B C19B -1.3(3)
C15B C14B C19B C18B 2.0(3)
C13B C14B C19B C18B -176.91(17)
C15B C14B C19B C20B -178.39(17)
C13B C14B C19B C20B 2.7(2)
C17B C18B C19B C14B -0.4(3)
C17B C18B C19B C20B -179.9(2)
C14B C19B C20B C21B 8.7(2)
C18B C19B C20B C21B -171.72(19)
C19B C20B C21B C22B -138.10(16)
C19B C20B C21B C13B -16.19(19)
C14B C13B C21B C22B 142.07(15)
C12B C13B C21B C22B 21.6(2)
C14B C13B C21B C20B 17.50(18)
C12B C13B C21B C20B -102.97(17)
C6B N1B C22B C21B -119.33(17)
C7B N1B C22B C21B 63.34(18)
C6B N1B C22B C23B 6.7(2)
C7B N1B C22B C23B -170.62(14)
C20B C21B C22B N1B 63.6(2)
C13B C21B C22B N1B -56.25(18)
C20B C21B C22B C23B -53.8(2)
C13B C21B C22B C23B -173.67(15)
N1B C22B C23B C5B -7.00(18)
C21B C22B C23B C5B 112.75(17)
N1B C22B C23B C1B 105.60(17)
C21B C22B C23B C1B -134.65(17)
C6B C5B C23B C22B 5.35(19)
C4B C5B C23B C22B 123.00(15)
C6B C5B C23B C1B -115.67(15)
C4B C5B C23B C1B 1.98(18)
C2B C1B C23B C22B -49.4(2)
C24B C1B C23B C22B -153.28(17)
C2B C1B C23B C5B 65.4(2)
C24B C1B C23B C5B -38.51(18)
C2B C1B C24B C4B -49.46(18)
C23B C1B C24B C4B 59.81(17)
C3B C4B C24B C1B 49.95(18)
C5B C4B C24B C1B -58.13(18)
